data_7115133
loop_
_publ_author_name
'Harrison, Roger G.'
'Dalley, N. Kent'
'Nazarenko, Alex Y.'

_publ_section_title
;
 Metal-promoted assembly of organic-based cages into a porous material
;
_journal_issue 15
_journal_name_full 'Chemical Communications'
_journal_page_first 1387
_journal_paper_doi 10.1039/b003187i
_journal_year 2000
_chemical_formula_sum 'C115 H184 Ca4 Co4 N8 O85'
_chemical_formula_weight 3434.74
_chemical_name_systematic
;
 ?
;
_space_group_IT_number 15
_symmetry_cell_setting monoclinic
_symmetry_space_group_name_Hall '-C 2yc'
_symmetry_space_group_name_H-M 'C 1 2/c 1'
_atom_sites_solution_hydrogens geom
_atom_sites_solution_primary direct
_atom_sites_solution_secondary difmap
_audit_creation_method SHELXL
_cell_angle_alpha 90.00
_cell_angle_beta 92.318(10)
_cell_angle_gamma 90.00
_cell_formula_units_Z 4
_cell_length_a 18.598(4)
_cell_length_b 27.575(8)
_cell_length_c 37.106(8)
_cell_measurement_reflns_used 30
_cell_measurement_temperature 293(2)
_cell_measurement_theta_max 12.5
_cell_measurement_theta_min 5.0
_cell_volume 19014(8)
_computing_cell_refinement same
_computing_data_collection 'Bruker software'
_computing_data_reduction same
_computing_molecular_graphics same
_computing_publication_material same
_computing_structure_refinement same
_computing_structure_solution 'SHELXTL PC vers 5.03 (Sheldrick, 1994)'
_diffrn_ambient_temperature 293(2)
_diffrn_measurement_device 'Bruker P4'
_diffrn_measurement_method 'omega var.speed scans'
_diffrn_radiation_monochromator graphite
_diffrn_radiation_source 'fine-focus sealed tube'
_diffrn_radiation_type MoK\a
_diffrn_radiation_wavelength 0.71073
_diffrn_reflns_av_R_equivalents 0.0344
_diffrn_reflns_av_sigmaI/netI 0.0705
_diffrn_reflns_limit_h_max 0
_diffrn_reflns_limit_h_min -18
_diffrn_reflns_limit_k_max 0
_diffrn_reflns_limit_k_min -27
_diffrn_reflns_limit_l_max 36
_diffrn_reflns_limit_l_min -36
_diffrn_reflns_number 9872
_diffrn_reflns_theta_max 20.57
_diffrn_reflns_theta_min 2.08
_diffrn_standards_interval_count 97
_diffrn_standards_number 3
_exptl_absorpt_coefficient_mu 0.538
_exptl_crystal_colour pink
_exptl_crystal_density_diffrn 1.200
_exptl_crystal_description plate
_exptl_crystal_F_000 7192
_exptl_crystal_size_max 0.5
_exptl_crystal_size_mid 0.4
_exptl_crystal_size_min 0.25
_refine_diff_density_max 0.710
_refine_diff_density_min -0.398
_refine_diff_density_rms 0.115
_refine_ls_extinction_method none
_refine_ls_goodness_of_fit_all 1.055
_refine_ls_goodness_of_fit_obs 1.113
_refine_ls_hydrogen_treatment riding
_refine_ls_matrix_type full
_refine_ls_number_parameters 964
_refine_ls_number_reflns 9463
_refine_ls_number_restraints 0
_refine_ls_restrained_S_all 1.135
_refine_ls_restrained_S_obs 1.113
_refine_ls_R_factor_all 0.1352
_refine_ls_R_factor_obs 0.0889
_refine_ls_shift/esd_max -0.002
_refine_ls_shift/esd_mean 0.000
_refine_ls_structure_factor_coef Fsqd
_refine_ls_weighting_details 'w=1/[\s^2^(Fo^2^)+(0.1754P)^2^+156.8998P] where P=(Fo^2^+2Fc^2^)/3'
_refine_ls_weighting_scheme calc
_refine_ls_wR_factor_all 0.3184
_refine_ls_wR_factor_obs 0.2501
_reflns_number_observed 6209
_reflns_number_total 9486
_reflns_observed_criterion >2sigma(I)
_cod_data_source_file b003187i.txt
_cod_data_source_block Ca(4)Co(4)1(2)
_cod_depositor_comments
;
The following automatic conversions were performed:

'_symmetry_cell_setting' value 'Monoclinic' changed to 'monoclinic'
according to
/usr/data/users/saulius/automatic-downloads/retrospective/RSC/lib/dictionaries/cif_core.dic
dictionary named 'cif_core.dic' version 2.4.2 from 2011-04-26.

Automatic conversion script
Id: cif_fix_values 2281 2013-09-26 08:29:07Z andrius 

The following automatic conversions were performed:

'_refine_ls_weighting_scheme' value 'calc
w=1/[\s^2^(Fo^2^)+(0.1754P)^2^+156.8998P] where P=(Fo^2^+2Fc^2^)/3'
was changed to 'calc'. New tag '_refine_ls_weighting_details' was
created. The value of the new tag was set to
'w=1/[\s^2^(Fo^2^)+(0.1754P)^2^+156.8998P] where P=(Fo^2^+2Fc^2^)/3'.

Automatic conversion script
Id: cif_fix_values 3143 2015-03-26 13:38:13Z robertas 
;
_cod_original_cell_volume 19014.3(78)
_cod_original_sg_symbol_H-M C2/c
_cod_database_code 7115133

loop_
_symmetry_equiv_pos_as_xyz
'x, y, z'
'-x, y, -z+1/2'
'x+1/2, y+1/2, z'
'-x+1/2, y+1/2, -z+1/2'
'-x, -y, -z'
'x, -y, z-1/2'
'-x+1/2, -y+1/2, -z'
'x+1/2, -y+1/2, z-1/2'

loop_
_atom_site_aniso_label
_atom_site_aniso_U_11
_atom_site_aniso_U_22
_atom_site_aniso_U_33
_atom_site_aniso_U_23
_atom_site_aniso_U_13
_atom_site_aniso_U_12
Co1 0.0338(8) 0.0386(9) 0.0507(9) -0.0022(7) 0.0002(7) -0.0023(7)
Co2 0.0468(10) 0.0431(9) 0.0423(9) -0.0042(7) 0.0061(7) 0.0015(7)
Ca1 0.0382(14) 0.068(2) 0.065(2) 0.0025(13) -0.0041(12) -0.0052(12)
Ca2 0.057(2) 0.061(2) 0.0440(14) -0.0093(12) 0.0085(11) -0.0089(12)
O90 0.073(6) 0.123(8) 0.098(7) -0.046(6) -0.012(5) -0.007(6)
O91 0.050(7) 0.230(16) 0.278(19) -0.172(15) -0.009(9) 0.009(8)
O92 0.085(8) 0.123(9) 0.204(14) -0.042(9) -0.059(8) 0.006(7)
O93 0.185(14) 0.254(18) 0.084(8) 0.050(10) -0.007(9) -0.109(13)
O100 0.081(7) 0.156(10) 0.100(8) 0.023(7) 0.027(6) 0.048(7)
O101 0.166(11) 0.094(8) 0.079(7) 0.021(6) 0.029(7) 0.036(7)
O102 0.122(9) 0.117(8) 0.055(6) -0.001(5) 0.031(6) 0.014(7)
O103 0.118(9) 0.161(11) 0.146(10) -0.070(9) 0.022(8) -0.074(9)
C1 0.048(7) 0.055(8) 0.074(8) -0.020(6) -0.007(6) 0.006(6)
C2 0.041(7) 0.036(6) 0.064(8) -0.002(6) 0.006(6) 0.008(5)
C3 0.025(6) 0.042(7) 0.043(7) -0.004(5) -0.003(5) -0.001(5)
C4 0.034(6) 0.030(6) 0.066(8) -0.012(6) -0.007(6) 0.002(5)
C5 0.036(6) 0.039(7) 0.051(7) 0.006(6) -0.010(5) 0.004(5)
C6 0.039(7) 0.044(7) 0.048(7) -0.005(6) -0.010(6) -0.002(6)
C7 0.029(6) 0.042(7) 0.051(7) -0.002(6) 0.004(5) -0.011(5)
C8 0.024(6) 0.052(7) 0.050(7) 0.002(6) 0.001(5) -0.007(5)
O1 0.038(4) 0.059(5) 0.049(5) -0.001(4) 0.002(4) -0.003(4)
C9 0.047(7) 0.058(7) 0.051(7) 0.011(7) 0.001(6) -0.009(6)
O2 0.042(5) 0.069(5) 0.044(4) -0.008(4) -0.002(4) -0.009(4)
C11 0.062(8) 0.052(8) 0.088(9) -0.017(7) -0.001(7) 0.002(6)
C12 0.031(6) 0.040(6) 0.049(7) -0.003(5) 0.000(5) 0.001(5)
C13 0.034(7) 0.050(7) 0.042(6) -0.011(6) 0.001(5) 0.000(6)
C14 0.048(8) 0.033(6) 0.056(7) -0.010(5) 0.005(6) -0.006(6)
C15 0.038(7) 0.036(6) 0.044(6) 0.001(5) -0.003(5) 0.009(5)
C16 0.036(7) 0.059(8) 0.047(7) -0.016(6) 0.003(6) -0.001(6)
C17 0.041(7) 0.043(7) 0.038(6) -0.004(5) 0.002(5) 0.001(6)
C18 0.033(7) 0.038(7) 0.046(6) 0.002(5) 0.004(5) 0.009(5)
O11 0.042(4) 0.055(5) 0.050(4) 0.004(4) 0.004(4) 0.011(4)
C19 0.061(8) 0.039(7) 0.063(8) 0.000(6) 0.011(7) 0.005(6)
O12 0.036(4) 0.059(5) 0.054(5) 0.012(4) 0.004(4) 0.008(4)
C21 0.049(7) 0.064(8) 0.068(8) 0.013(6) -0.014(6) -0.020(6)
C22 0.037(6) 0.035(6) 0.043(6) -0.002(5) 0.001(5) -0.011(5)
C23 0.031(6) 0.036(6) 0.055(7) 0.001(5) 0.000(5) -0.007(5)
C24 0.034(6) 0.030(6) 0.047(7) -0.009(5) 0.003(5) -0.005(5)
C25 0.034(6) 0.043(7) 0.045(7) -0.005(5) 0.003(5) -0.011(5)
C26 0.026(6) 0.045(7) 0.042(7) 0.006(6) -0.002(5) 0.000(5)
C27 0.034(6) 0.037(6) 0.044(7) 0.004(5) 0.003(5) -0.001(5)
C28 0.030(6) 0.041(7) 0.047(7) -0.005(6) 0.002(5) 0.002(5)
O21 0.040(4) 0.054(5) 0.052(5) -0.012(4) -0.001(4) 0.009(4)
C29 0.053(7) 0.040(6) 0.053(7) -0.007(6) 0.000(6) 0.008(6)
O22 0.044(5) 0.059(5) 0.045(5) -0.007(4) 0.001(4) 0.010(4)
C31 0.058(8) 0.052(8) 0.061(8) 0.005(6) 0.003(6) -0.006(6)
C32 0.039(6) 0.034(6) 0.044(6) 0.006(5) 0.007(5) 0.002(5)
C33 0.042(7) 0.030(6) 0.037(6) 0.003(5) 0.012(5) 0.002(5)
C34 0.050(8) 0.032(6) 0.039(6) 0.001(5) 0.004(5) -0.005(6)
C35 0.041(7) 0.036(6) 0.035(6) 0.007(5) 0.009(5) 0.001(5)
C36 0.042(7) 0.039(7) 0.039(6) 0.001(5) 0.009(5) 0.003(6)
C37 0.035(7) 0.035(6) 0.045(6) -0.007(5) -0.001(5) -0.004(5)
C38 0.037(7) 0.045(7) 0.042(6) -0.008(5) 0.003(5) -0.011(6)
O31 0.040(4) 0.055(4) 0.041(4) -0.008(4) 0.008(4) -0.009(4)
C39 0.042(7) 0.047(7) 0.058(7) -0.010(6) 0.001(6) -0.006(6)
O32 0.040(4) 0.054(5) 0.047(5) 0.000(4) 0.004(4) -0.005(4)
C51 0.035(6) 0.043(7) 0.048(7) -0.004(5) 0.000(5) -0.001(5)
N51 0.035(5) 0.037(5) 0.046(6) 0.006(4) -0.009(4) -0.002(4)
C52 0.040(7) 0.061(8) 0.056(8) 0.017(6) -0.007(6) -0.010(6)
C53 0.058(8) 0.073(10) 0.046(8) 0.000(7) -0.012(7) -0.014(7)
O51 0.137(10) 0.112(8) 0.060(6) 0.001(6) 0.037(6) -0.040(7)
O52 0.063(5) 0.054(5) 0.055(5) -0.002(4) 0.015(4) -0.009(4)
C54 0.048(8) 0.038(6) 0.069(8) -0.004(6) 0.001(6) -0.002(6)
C55 0.041(8) 0.063(9) 0.069(8) 0.004(7) 0.009(6) 0.003(7)
O53 0.056(6) 0.066(6) 0.113(8) -0.019(5) -0.004(5) 0.020(5)
O54 0.042(5) 0.037(5) 0.078(5) -0.014(4) -0.005(4) -0.003(4)
C61 0.052(7) 0.045(7) 0.044(7) 0.001(5) 0.009(6) 0.002(5)
N61 0.041(5) 0.046(5) 0.046(6) -0.008(4) 0.003(4) -0.002(4)
C62 0.058(8) 0.051(7) 0.055(8) 0.006(6) 0.012(6) 0.014(6)
C63 0.070(9) 0.042(7) 0.073(9) -0.012(7) 0.022(7) 0.008(7)
O61 0.121(9) 0.095(7) 0.118(9) 0.024(6) 0.066(8) 0.055(7)
O62 0.067(5) 0.049(5) 0.055(5) -0.002(4) 0.019(4) 0.005(4)
C64 0.052(7) 0.051(7) 0.049(7) -0.011(6) 0.011(6) -0.007(6)
C65 0.059(9) 0.057(9) 0.041(7) -0.009(6) 0.002(6) -0..008(7)
O63 0.046(5) 0.060(6) 0.069(6) -0.006(4) -0.003(4) -0.002(4)
O64 0.062(6) 0.080(6) 0.076(6) -0.009(5) -0.012(5) -0.021(5)
C71 0.031(6) 0.041(6) 0.054(7) -0.003(5) 0.002(5) -0.002(5)
N71 0.037(5) 0.041(5) 0.041(5) -0.006(4) -0.002(4) 0.000(4)
C72 0.051(8) 0.043(7) 0.063(8) -0.017(6) 0.006(6) 0.005(6)
C73 0.037(7) 0.046(8) 0.075(9) -0.002(7) 0.000(6) -0.004(6)
O71 0.039(4) 0.045(5) 0.066(5) -0.009(4) -0.007(4) 0.005(4)
O72 0.069(6) 0.076(6) 0.126(8) -0.047(6) -0.028(6) 0.002(5)
C74 0.038(6) 0.038(6) 0.063(8) 0.002(6) 0.007(6) 0.001(5)
C75 0.027(6) 0.051(8) 0.052(8) 0.006(7) 0.000(5) 0.003(5)
O73 0.066(5) 0.041(5) 0.054(5) 0.000(4) 0.013(4) 0.006(4)
O74 0.087(6) 0.052(5) 0.065(6) 0.005(4) 0.029(5) 0.002(4)
C81 0.038(6) 0.038(6) 0.042(6) -0.003(5) 0.011(5) 0.003(5)
N81 0.033(5) 0.045(5) 0.041(5) -0.003(4) -0.003(4) 0.001(4)
C82 0.043(7) 0.045(7) 0.051(7) -0.004(5) 0.004(5) -0.003(6)
C83 0.059(9) 0.058(9) 0.050(7) -0.009(6) 0.009(6) -0.005(7)
O81 0.049(5) 0.052(5) 0.069(5) -0.004(4) -0.002(4) 0.004(4)
O82 0.042(5) 0.080(6) 0.112(8) -0.022(5) -0.006(5) -0.007(5)
C84 0.043(7) 0.048(7) 0.052(7) -0.005(6) -0.002(6) 0.013(5)
C85 0.069(9) 0.076(9) 0.043(8) 0.012(7) -0.002(7) 0.007(8)
O83 0.058(5) 0.057(5) 0.050(5) -0.006(4) 0.005(4) 0.017(4)
O84 0.130(9) 0.124(9) 0.058(6) 0.003(6) 0.004(6) 0.066(8)
O110 0.102(10) 0.044(7) 0.080(9) 0.000 -0.003(7) 0.000
O111 0.175(19) 0.106(13) 0.139(15) 0.000 -0.006(13) 0.000
O112 0.137(14) 0.094(11) 0.144(15) 0.000 0.024(11) 0.000
O113 0.282(18) 0.059(7) 0.140(10) -0.003(7) 0.090(11) 0.005(9)
O114 0.189(20) 0.128(15) 0.148(16) 0.000 0.037(15) 0.000
O115 0.507(38) 0.116(11) 0.236(19) 0.024(12) -0.248(24) -0.090(17)
O116 0.221(18) 0.086(9) 0.486(34) 0.004(14) 0.271(22) 0.001(10)
O117 0.141(12) 0.131(11) 0.233(17) -0.033(11) 0.013(11) -0.061(10)
O118 0.212(20) 0.159(15) 0.431(36) 0.124(20) 0.005(21) -0.037(14)
O119 0.317(31) 0.200(21) 0.380(37) -0.009(21) -0.042(27) -0.092(20)

loop_
_atom_site_label
_atom_site_type_symbol
_atom_site_fract_x
_atom_site_fract_y
_atom_site_fract_z
_atom_site_U_iso_or_equiv
_atom_site_thermal_displace_type
_atom_site_occupancy
_atom_site_calc_flag
_atom_site_refinement_flags
Co1 Co 0.37703(7) 0.05846(5) 0.30913(4) 0.0410(5) Uani 1 d .
Co2 Co 0.10023(8) 0.06037(5) 0.06372(4) 0.0439(5) Uani 1 d .
Ca1 Ca 0.56125(12) 0.05489(9) 0.34091(7) 0.0573(7) Uani 1 d .
Ca2 Ca 0.16404(13) 0.06968(9) -0.02562(6) 0.0538(7) Uani 1 d .
O90 O 0.5852(5) 0.1225(4) 0.3794(3) 0.098(3) Uani 1 d .
O91 O 0.6104(5) -0.0108(6) 0.3108(5) 0.186(8) Uani 1 d .
O92 O 0.6764(6) 0.0371(5) 0.3716(4) 0.139(5) Uani 1 d .
O93 O 0.5104(8) 0.0217(6) 0.3925(3) 0.175(7) Uani 1 d .
O100 O 0.2639(5) 0.0129(4) -0.0282(3) 0.111(4) Uani 1 d .
O101 O 0.1035(7) 0.1371(4) -0.0560(3) 0.112(4) Uani 1 d .
O102 O 0.2102(6) 0.0738(4) -0.0848(2) 0.097(3) Uani 1 d .
O103 O 0.2492(7) 0.1225(5) 0.0022(4) 0.141(5) Uani 1 d .
C1 C 0.1694(6) -0.2015(4) 0.2080(3) 0.059(3) Uani 1 d .
H1A H 0.2091(6) -0.2135(4) 0.2228(3) 0.089 Uiso 1 calc R
H1B H 0.1716(6) -0.2147(4) 0.1842(3) 0.089 Uiso 1 calc R
H1C H 0.1250(6) -0.2109(4) 0.2184(3) 0.089 Uiso 1 calc R
C2 C 0.1733(6) -0.1466(4) 0.2062(3) 0.047(3) Uani 1 d .
H2A H 0.2186(6) -0.1384(4) 0.1950(3) 0.056 Uiso 1 calc R
C3 C 0.1751(5) -0.1221(4) 0.2435(3) 0.037(3) Uani 1 d .
C4 C 0.1352(5) -0.1396(4) 0.2709(3) 0.043(3) Uani 1 d .
H4A H 0.1106(5) -0.1687(4) 0.2674(3) 0.052 Uiso 1 calc R
C5 C 0.1297(5) -0.1157(4) 0.3038(3) 0.042(3) Uani 1 d .
C6 C 0.1666(6) -0.0711(4) 0.3074(3) 0.044(3) Uani 1 d .
C7 C 0.2092(5) -0.0537(4) 0.2810(3) 0.041(3) Uani 1 d .
C8 C 0.2120(5) -0.0794(4) 0.2495(3) 0.042(3) Uani 1 d .
O1 O 0.2549(4) -0.0616(3) 0.2225(2) 0.049(2) Uani 1 d .
C9 C 0.2199(6) -0.0338(4) 0.1946(3) 0.052(3) Uani 1 d .
H9A H 0.1788(6) -0.0175(4) 0.2043(3) 0.062 Uiso 1 calc R
H9B H 0.2529(6) -0.0091(4) 0.1867(3) 0.062 Uiso 1 calc R
O2 O 0.1966(4) -0.0615(3) 0.1646(2) 0.052(2) Uani 1 d .
C11 C -0.0909(7) -0.1904(4) 0.1628(4) 0.067(4) Uani 1 d .
H11A H -0.0637(7) -0.2011(4) 0.1428(4) 0.101 Uiso 1 d R
H11B H -0.0707(7) -0.2041(4) 0.1847(4) 0.101 Uiso 1 d R
H11C H -0.1400(7) -0.2007(4) 0.1593(4) 0.101 Uiso 1 d R
C12 C -0.0881(5) -0.1359(3) 0.1654(3) 0.040(3) Uani 1 d .
H12A H -0.1119(5) -0.1241(3) 0.1438(3) 0.048 Uiso 1 d R
C13 C -0.0127(5) -0.1154(4) 0.1656(3) 0.042(3) Uani 1 d .
C14 C 0.0444(6) -0.1400(4) 0.1835(3) 0.046(3) Uani 1 d .
H14A H 0.0348(6) -0.1687(4) 0.1955(3) 0.055 Uiso 1 calc R
C15 C 0.1139(5) -0.1230(4) 0.1838(3) 0.040(3) Uani 1 d .
C16 C 0.1272(6) -0.0805(4) 0.1658(3) 0.047(3) Uani 1 d .
C17 C 0.0717(6) -0.0548(4) 0.1466(3) 0.041(3) Uani 1 d .
C18 C 0.0036(5) -0.0729(4) 0.1490(3) 0.039(3) Uani 1 d .
O11 O -0.0523(4) -0.0464(3) 0.1319(2) 0.049(2) Uani 1 d .
C19 C -0.0973(6) -0.0205(4) 0.1552(3) 0.054(3) Uani 1 d .
H19A H -0.0718(6) -0.0156(4) 0.1782(3) 0.065 Uiso 1 calc R
H19B H -0.1078(6) 0.0111(4) 0.1448(3) 0.065 Uiso 1 calc R
O12 O -0.1625(4) -0.0448(3) 0.1610(2) 0.050(2) Uani 1 d .
C21 C 0.1647(6) 0.3128(4) 0.2013(3) 0.061(3) Uani 1 d .
H21A H 0.2076(6) 0.3236(4) 0.2142(3) 0.091 Uiso 1 calc R
H21B H 0.1233(6) 0.3261(4) 0.2124(3) 0.091 Uiso 1 calc R
H21C H 0.1655(6) 0.3235(4) 0.1767(3) 0.091 Uiso 1 calc R
C22 C 0.1610(5) 0.2579(3) 0.2023(3) 0.038(3) Uani 1 d .
H22A H 0.2028(5) 0.2460(3) 0.1897(3) 0.046 Uiso 1 calc R
C23 C 0.1675(5) 0.2374(4) 0.2405(3) 0.041(3) Uani 1 d .
C24 C 0.1365(5) 0.2605(3) 0.2696(3) 0.037(3) Uani 1 d .
H24A H 0.1102(5) 0.2888(3) 0.2655(3) 0.044 Uiso 1 calc R
C25 C 0.1441(5) 0.2420(4) 0.3044(3) 0.040(3) Uani 1 d .
C26 C 0.1816(5) 0.1994(4) 0.3093(3) 0.038(3) Uani 1 d .
C27 C 0.2139(5) 0.1746(4) 0.2818(3) 0.038(3) Uani 1 d .
C28 C 0.2043(5) 0.1938(4) 0.2478(3) 0.039(3) Uani 1 d .
O21 O 0.2336(4) 0.1680(3) 0.2189(2) 0.049(2) Uani 1 d .
C29 C 0.1841(6) 0.1426(4) 0.1955(3) 0.049(3) Uani 1 d .
H29A H 0.2060(6) 0.1124(4) 0.1884(3) 0.059 Uiso 1 calc R
H29B H 0.1418(6) 0.1346(4) 0.2088(3) 0.059 Uiso 1 calc R
O22 O 0.1627(4) 0.1678(3) 0.1649(2) 0.050(2) Uani 1 d .
C31 C -0.1029(6) 0.3205(4) 0.1665(3) 0.057(3) Uani 1 d .
H31A H -0.0785(6) 0.3327(4) 0.1461(3) 0.085 Uiso 1 d R
H31B H -0.1509(6) 0.3333(4) 0.1663(3) 0.085 Uiso 1 d R
H31C H -0.0774(6) 0.3302(4) 0.1883(3) 0.085 Uiso 1 d R
C32 C -0.1046(5) 0.2661(3) 0.1652(3) 0.039(3) Uani 1 d .
H32A H -0.1314(5) 0.2576(3) 0.1435(3) 0.047 Uiso 1 d R
C33 C -0.0321(5) 0.2419(3) 0.1634(3) 0.036(3) Uani 1 d .
C34 C 0.0280(6) 0.2605(4) 0.1817(3) 0.040(3) Uani 1 d .
H34A H 0.0238(6) 0.2897(4) 0.1940(3) 0.048 Uiso 1 calc R
C35 C 0.0948(5) 0.2372(3) 0.1826(3) 0.037(3) Uani 1 d .
C36 C 0.0980(6) 0.1933(4) 0.1647(3) 0.040(3) Uani 1 d .
C37 C 0.0417(5) 0.1737(3) 0.1440(3) 0.039(3) Uani 1 d .
C38 C -0.0246(6) 0.1989(4) 0.1442(3) 0.041(3) Uani 1 d .
O31 O -0.0823(4) 0.1802(2) 0.1241(2) 0.045(2) Uani 1 d .
C39 C -0.1321(6) 0.1525(4) 0.1431(3) 0.049(3) Uani 1 d .
H39A H -0.1073(6) 0.1372(4) 0.1636(3) 0.059 Uiso 1 calc R
H39B H -0.1512(6) 0.1270(4) 0.1275(3) 0.059 Uiso 1 calc R
O32 O -0.1904(4) 0.1808(3) 0.1556(2) 0.047(2) Uani 1 d .
C51 C 0.2513(5) -0.0070(4) 0.2867(3) 0.042(3) Uani 1 d .
H51A H 0.2582(5) 0.0075(4) 0.2632(3) 0.051 Uiso 1 calc R
H51B H 0.2222(5) 0.0152(4) 0.3001(3) 0.051 Uiso 1 calc R
N51 N 0.3219(4) -0.0112(3) 0.3055(2) 0.040(2) Uani 1 d .
C52 C 0.3183(6) -0.0246(4) 0.3436(3) 0.053(3) Uani 1 d .
H52A H 0.3645(6) -0.0374(4) 0.3521(3) 0.063 Uiso 1 calc R
H52B H 0.2826(6) -0.0499(4) 0.3460(3) 0.063 Uiso 1 calc R
C53 C 0.2989(7) 0.0185(5) 0.3665(3) 0.059(3) Uani 1 d .
O51 O 0.2691(6) 0.0111(4) 0.3952(3) 0.102(4) Uani 1 d .
O52 O 0.3171(4) 0.0598(3) 0.3548(2) 0.057(2) Uani 1 d .
C54 C 0.3719(6) -0.0436(4) 0.2880(3) 0.052(3) Uani 1 d .
H54A H 0.3665(6) -0.0399(4) 0.2620(3) 0.062 Uiso 1 calc R
H54B H 0.3610(6) -0.0770(4) 0.2939(3) 0.062 Uiso 1 calc R
C55 C 0.4486(6) -0.0319(5) 0.3003(3) 0.058(3) Uani 1 d .
O53 O 0.4943(5) -0.0645(3) 0.2981(3) 0.078(3) Uani 1 d .
O54 O 0.4615(4) 0.0097(3) 0.3128(2) 0.053(2) Uani 1 d .
C61 C 0.0853(6) -0.0074(4) 0.1268(3) 0.047(3) Uani 1 d .
H61A H 0.0442(6) 0.0137(4) 0.1297(3) 0.056 Uiso 1 calc R
H61B H 0.1267(6) 0.0083(4) 0.1385(3) 0.056 Uiso 1 calc R
N61 N 0.0982(4) -0.0111(3) 0.0879(2) 0.044(2) Uani 1 d .
C62 C 0.1667(6) -0.0337(4) 0.0800(3) 0.054(3) Uani 1 d .
H62A H 0.1616(6) -0.0687(4) 0.0805(3) 0.065 Uiso 1 calc R
H62B H 0.2028(6) -0.0246(4) 0.0984(3) 0.065 Uiso 1 calc R
C63 C 0.1909(7) -0.0180(5) 0.0435(3) 0.061(3) Uani 1 d ..
O61 O 0.2408(6) -0.0393(4) 0.0304(3) 0.110(4) Uani 1 d .
O62 O 0.1598(4) 0.0189(3) 0.0289(2) 0.056(2) Uani 1 d .
C64 C 0.0383(6) -0.0344(4) 0.0673(3) 0.050(3) Uani 1 d .
H64A H 0.0204(6) -0.0614(4) 0.0812(3) 0.060 Uiso 1 calc R
H64B H 0.0558(6) -0.0471(4) 0.0450(3) 0.060 Uiso 1 calc R
C65 C -0.0224(7) 0.0006(5) 0.0589(3) 0.052(3) Uani 1 d .
O63 O -0.0089(4) 0.0449(3) 0.0621(2) 0.059(2) Uani 1 d .
O64 O -0.0822(5) -0.0157(3) 0.0482(2) 0.073(2) Uani 1 d .
C71 C 0.2533(5) 0.1273(4) 0.2888(3) 0.042(3) Uani 1 d .
H71A H 0.2331(5) 0.1121(4) 0.3097(3) 0.050 Uiso 1 calc R
H71B H 0.2433(5) 0.1060(4) 0.2684(3) 0.050 Uiso 1 calc R
N71 N 0.3325(4) 0.1299(3) 0.2951(2) 0.040(2) Uani 1 d .
C72 C 0.3544(6) 0.1607(4) 0.3252(3) 0.052(3) Uani 1 d .
H72A H 0.3204(6) 0.1574(4) 0.3442(3) 0.063 Uiso 1 calc R
H72B H 0.3540(6) 0.1943(4) 0.3174(3) 0.063 Uiso 1 calc R
C73 C 0.4279(6) 0.1474(4) 0.3394(3) 0.053(3) Uani 1 d .
O71 O 0.4531(4) 0.1062(3) 0.3312(2) 0.050(2) Uani 1 d .
O72 O 0.4622(5) 0.1766(3) 0.3597(3) 0.091(3) Uani 1 d .
C74 C 0.3703(6) 0.1427(4) 0.2627(3) 0.046(3) Uani 1 d .
H74A H 0.4167(6) 0.1567(4) 0.2696(3) 0.055 Uiso 1 calc R
H74B H 0.3427(6) 0.1670(4) 0.2492(3) 0.055 Uiso 1 calc R
C75 C 0.3813(5) 0.0994(4) 0.2390(3) 0.043(3) Uani 1 d .
O73 O 0.3771(4) 0.0580(3) 0.2531(2) 0.053(2) Uani 1 d .
O74 O 0.3973(5) 0.1061(3) 0.2069(2) 0.067(2) Uani 1 d .
C81 C 0.0490(5) 0.1267(3) 0.1233(3) 0.039(3) Uani 1 d .
H81A H 0.0808(5) 0.1053(3) 0.1372(3) 0.047 Uiso 1 calc R
H81B H 0.0021(5) 0.1113(3) 0.1213(3) 0.047 Uiso 1 calc R
N81 N 0.0767(4) 0.1316(3) 0.0867(2) 0.040(2) Uani 1 d .
C82 C 0.1474(5) 0.1550(4) 0.0860(3) 0.046(3) Uani 1 d .
H82A H 0.1486(5) 0.1823(4) 0.1026(3) 0.056 Uiso 1 calc R
H82B H 0.1544(5) 0.1676(4) 0.0620(3) 0.056 Uiso 1 calc R
C83 C 0.2080(7) 0.1211(5) 0.0962(3) 0.055(3) Uani 1 d .
O81 O 0.1941(4) 0.0752(3) 0.0941(2) 0.056(2) Uani 1 d .
O82 O 0.2665(5) 0.1378(3) 0.1048(3) 0.078(3) Uani 1 d .
C84 C 0.0247(6) 0.1534(4) 0.0606(3) 0.048(3) Uani 1 d .
H84A H 0.0257(6) 0.1884(4) 0.0629(3) 0.057 Uiso 1 calc R
H84B H -0.0235(6) 0.1423(4) 0.0654(3) 0.057 Uiso 1 calc R
C85 C 0.0435(7) 0.1391(5) 0.0235(3) 0.063(3) Uani 1 d .
O83 O 0.0858(4) 0.1044(3) 0.0187(2) 0.055(2) Uani 1 d .
O84 O 0.0169(6) 0.1641(4) -0.0021(3) 0.104(4) Uani 1 d .
O110 O 0.5000 -0.1434(4) 0.2500 0.076(4) Uani 1 d S
O111 O 0.0000 -0.0418(6) 0.2500 0.140(7) Uani 1 d S
O112 O 0.0000 -0.2446(6) 0.2500 0.124(6) Uani 1 d S
O113 O 0.5714(9) 0.2017(4) 0.3078(4) 0.158(6) Uani 1 d .
O114 O 0.0000 0.1622(7) 0.2500 0.154(7) Uani 1 d S
O115 O 0.0673(15) 0.0812(6) 0.2884(5) 0.293(15) Uani 1 d .
O116 O -0.0770(10) 0.0401(5) 0.2815(7) 0.258(13) Uani 1 d .
O117 O 0.3040(8) 0.2235(5) 0.1320(5) 0.168(6) Uani 1 d .
O118 O 0.1611(11) 0.0769(7) 0.4295(8) 0.268(12) Uani 1 d .
O119 O 0.6666(15) -0.0662(8) 0.3818(8) 0.301(14) Uani 1 d .
O120 O 0.3705(21) 0.0770(14) 0.0436(10) 0.204(14) Uiso 0.50 d P
O121 O 0.3222(22) 0.1190(15) 0.4183(11) 0.222(16) Uiso 0.50 d P
O122 O 0.3577(21) 0.2640(14) 0.0732(10) 0.210(15) Uiso 0.50 d P
O123 O 0.2258(32) 0.1298(21) 0.4821(16) 0.318(26) Uiso 0.50 d P
O124 O 0.0895(17) -0.1756(12) 0.0913(8) 0.196(14) Uiso 0.50 d P
C124 C 0.1271(17) -0.2165(12) 0.1076(8) 0.268(34) Uiso 0.50 d PR
C125 C 0.1992(17) -0.1944(12) 0.1014(8) 0.242(29) Uiso 0.50 d PR
C126 C 0.1032(17) -0.2585(12) 0.0911(8) 0.508(83) Uiso 0.50 d PR

loop_
_atom_type_symbol
_atom_type_description
_atom_type_scat_dispersion_real
_atom_type_scat_dispersion_imag
_atom_type_scat_source
C C 0.0033 0.0016 'International Tables Vol C Tables 4.2.6.8 and 6.1.1.4'
H H 0.0000 0.0000 'International Tables Vol C Tables 4.2.6.8 and 6.1.1.4'
N N 0.0061 0.0033 'International Tables Vol C Tables 4.2.6.8 and 6.1.1.4'
O O 0.0106 0.0060 'International Tables Vol C Tables 4.2.6.8 and 6.1.1.4'
Ca Ca 0.2262 0.3064 'International Tables Vol C Tables 4.2.6.8 and 6.1.1.4'
Co Co 0.3494 0.9721 'International Tables Vol C Tables 4.2.6.8 and 6.1.1.4'

loop_
_geom_angle_atom_site_label_1
_geom_angle_atom_site_label_2
_geom_angle_atom_site_label_3
_geom_angle
_geom_angle_site_symmetry_1
_geom_angle_site_symmetry_3
O52 Co1 O54 113.1(3) . .
O52 Co1 O71 92.6(3) . .
O54 Co1 O71 83.3(3) . .
O52 Co1 O73 147.4(3) . .
O54 Co1 O73 91.8(3) . .
O71 Co1 O73 111.7(3) . .
O52 Co1 N51 78.4(3) . .
O54 Co1 N51 77.6(3) . .
O71 Co1 N51 153.4(3) . .
O73 Co1 N51 87.3(3) . .
O52 Co1 N71 88.1(3) . .
O54 Co1 N71 151.5(3) . .
O71 Co1 N71 76.6(3) . .
O73 Co1 N71 77.5(3) . .
N51 Co1 N71 127.3(3) . .
O52 Co1 Ca1 105.7(2) . .
O54 Co1 Ca1 41.1(2) . .
O71 Co1 Ca1 42.2(2) . .
O73 Co1 Ca1 106.9(2) . .
N51 Co1 Ca1 115.9(2) . .
N71 Co1 Ca1 116.8(2) . .
O63 Co2 O83 90.1(3) . .
O63 Co2 O62 114.4(3) . .
O83 Co2 O62 82.8(3) . .
O63 Co2 O81 148.9(3) . .
O83 Co2 O81 113.6(3) . .
O62 Co2 O81 89.3(3) . .
O63 Co2 N61 77.9(3) . .
O83 Co2 N61 149.6(3) . .
O62 Co2 N61 77.1(3) . .
O81 Co2 N61 89.0(3) . .
O63 Co2 N81 89.2(3) . .
O83 Co2 N81 76.6(3) . .
O62 Co2 N81 148.7(3) . .
O81 Co2 N81 77.8(3) . .
N61 Co2 N81 130.3(3) . .
O63 Co2 Ca2 110.4(2) . .
O83 Co2 Ca2 41.2(2) . .
O62 Co2 Ca2 42.1(2) . .
O81 Co2 Ca2 100.7(2) . .
N61 Co2 Ca2 117.5(2) . .
N81 Co2 Ca2 112.1(2) . .
O91 Ca1 O93 105.4(7) . .
O91 Ca1 O90 145.9(4) . .
O93 Ca1 O90 83.6(5) . .
O91 Ca1 O74 87.7(5) . 2_655
O93 Ca1 O74 167.0(5) . 2_655
O90 Ca1 O74 85.8(3) . 2_655
O91 Ca1 O92 73.3(4) . .
O93 Ca1 O92 85.2(5) . .
O90 Ca1 O92 74.8(4) . .
O74 Ca1 O92 99.2(4) 2_655 .
O91 Ca1 O54 72.8(3) . .
O93 Ca1 O54 79.9(4) . .
O90 Ca1 O54 141.2(3) . .
O74 Ca1 O54 104.1(3) 2_655 .
O92 Ca1 O54 137.6(4) . .
O91 Ca1 O71 134.9(4) . .
O93 Ca1 O71 89.4(5) . .
O90 Ca1 O71 76.7(3) . .
O74 Ca1 O71 80.9(3) 2_655 .
O92 Ca1 O71 151.4(4) . .
O54 Ca1 O71 68.2(2) . .
O91 Ca1 Co1 104.6(3) . .
O93 Ca1 Co1 82.4(4) . .
O90 Ca1 Co1 109.3(2) . .
O74 Ca1 Co1 94.1(2) 2_655 .
O92 Ca1 Co1 166.4(4) . .
O54 Ca1 Co1 33.9(2) . .
O71 Ca1 Co1 34.4(2) . .
O64 Ca2 O103 175.5(4) 5 .
O64 Ca2 O102 87.2(4) 5 .
O103 Ca2 O102 96.5(4) . .
O64 Ca2 O101 92.3(4) 5 .
O103 Ca2 O101 91.2(5) . .
O102 Ca2 O101 73.4(3) . .
O64 Ca2 O100 93.7(4) 5 .
O103 Ca2 O100 85.1(5) . .
O102 Ca2 O100 72.0(4) . .
O101 Ca2 O100 144.6(4) . .
O64 Ca2 O83 95.6(3) 5 .
O103 Ca2 O83 82.6(4) . .
O102 Ca2 O83 147.9(3) . .
O101 Ca2 O83 74.5(3) . .
O100 Ca2 O83 139.2(3) . .
O64 Ca2 O62 83.5(3) 5 .
O103 Ca2 O62 92.0(4) . .
O102 Ca2 O62 143.6(3) . .
O101 Ca2 O62 141.9(3) .. .
O100 Ca2 O62 73.5(3) . .
O83 Ca2 O62 68.3(3) . .
O64 Ca2 Co2 93.0(2) 5 .
O103 Ca2 Co2 83.2(3) . .
O102 Ca2 Co2 177.9(3) . .
O101 Ca2 Co2 108.7(2) . .
O100 Ca2 Co2 105.8(3) . .
O83 Ca2 Co2 34.2(2) . .
O62 Ca2 Co2 34.4(2) . .
C15 C2 C1 114.9(9) . .
C15 C2 C3 107.2(8) . .
C1 C2 C3 113.3(9) . .
C4 C3 C8 117.5(9) . .
C4 C3 C2 121.4(9) . .
C8 C3 C2 120.8(9) . .
C3 C4 C5 123.0(10) . .
C4 C5 C6 116.3(10) . .
C4 C5 C12 123.0(9) . 2
C6 C5 C12 120.8(10) . 2
C7 C6 O12 118.3(9) . 2
C7 C6 C5 122.1(10) . .
O12 C6 C5 119.6(10) 2 .
C8 C7 C6 118.1(9) . .
C8 C7 C51 121.3(9) . .
C6 C7 C51 120.6(9) . .
C7 C8 C3 123.0(10) . .
C7 C8 O1 118.2(9) . .
C3 C8 O1 118.7(10) . .
C8 O1 C9 117.1(8) . .
O2 C9 O1 113.8(9) . .
C16 O2 C9 115.7(8) . .
C11 C12 C13 113.8(9) . .
C11 C12 C5 113.7(9) . 2
C13 C12 C5 111.1(8) . 2
C18 C13 C14 116.8(9) . .
C18 C13 C12 122.9(10) . .
C14 C13 C12 120.3(10) . .
C15 C14 C13 122.3(10) . .
C14 C15 C16 118.2(10) . .
C14 C15 C2 121.9(10) . .
C16 C15 C2 119.6(10) . .
C15 C16 O2 121.4(10) . .
C15 C16 C17 121.8(10) . .
O2 C16 C17 116.8(10) . .
C18 C17 C16 116.3(9) . .
C18 C17 C61 121.1(9) . .
C16 C17 C61 122.5(10) . .
C13 C18 C17 124.4(10) . .
C13 C18 O11 118.6(9) . .
C17 C18 O11 117.0(9) . .
C18 O11 C19 115.7(8) . .
O12 C19 O11 112.7(9) . .
C6 O12 C19 117.1(8) 2 .
C21 C22 C35 113.6(9) . .
C21 C22 C23 112.9(9) . .
C35 C22 C23 109.9(8) . .
C24 C23 C28 117.1(9) . .
C24 C23 C22 121.9(9) . .
C28 C23 C22 121.0(9) . .
C25 C24 C23 121.3(9) . .
C26 C25 C24 118.1(9) . .
C26 C25 C32 122.0(9) . 2
C24 C25 C32 119.5(9) . 2
C25 C26 C27 123.7(9) . .
C25 C26 O32 118.6(9) . 2
C27 C26 O32 117.7(9) . 2
C28 C27 C26 116.2(9) . .
C28 C27 C71 122.4(9) . .
C26 C27 C71 121.2(9) . .
C27 C28 C23 123.5(9) . .
C27 C28 O21 117.5(9) . .
C23 C28 O21 119.0(9) . .
C28 O21 C29 116.8(8) . .
O22 C29 O21 114.3(9) . .
C29 O22 C36 118.7(8) . .
C31 C32 C33 115.2(9) . .
C31 C32 C25 115.0(9) . 2
C33 C32 C25 107.3(8) . 2
C34 C33 C38 118.0(9) . .
C34 C33 C32 121.4(9) . .
C38 C33 C32 120.5(9) . .
C33 C34 C35 122.7(9) . .
C36 C35 C34 116.6(9) . .
C36 C35 C22 120.7(9) . .
C34 C35 C22 122.7(9) . .
C37 C36 C35 124.2(10) . .
C37 C36 O22 116.2(9) . .
C35 C36 O22 119.4(9) . .
C36 C37 C38 116.4(9) . .
C36 C37 C81 122.3(9) . .
C38 C37 C81 121.3(9) . .
O31 C38 C33 120.1(9) . .
O31 C38 C37 118.0(9) . .
C33 C38 C37 121.8(9) . .
C38 O31 C39 116.4(8) . .
O31 C39 O32 112.9(8) . .
C26 O32 C39 116.1(8) 2 .
N51 C51 C7 116.5(8) . .
C54 N51 C52 109.3(8) . .
C54 N51 C51 114.1(8) . .
C52 N51 C51 113.9(8) . .
C54 N51 Co1 105.1(6) . .
C52 N51 Co1 101.6(6) . .
C51 N51 Co1 111.7(6) . .
N51 C52 C53 111.6(9) . .
O51 C53 O52 125.2(12) . .
O51 C53 C52 118.8(12) . .
O52 C53 C52 116.0(11) . .
C53 O52 Co1 115.1(8) . .
N51 C54 C55 110.1(9) . .
O53 C55 O54 124.3(11) . .
O53 C55 C54 117.7(11) . .
O54 C55 C54 118.0(11) . .
C55 O54 Co1 115.9(7) . .
C55 O54 Ca1 139.1(7) . .
Co1 O54 Ca1 105.0(3) . .
N61 C61 C17 116.6(8) . .
C62 N61 C64 111.0(8) . .
C62 N61 C61 113.8(8) . .
C64 N61 C61 112.9(8) . .
C62 N61 Co2 105.9(6) . .
C64 N61 Co2 102.0(6) . .
C61 N61 Co2 110.4(6) . .
N61 C62 C63 110.7(9) . .
O61 C63 O62 123.6(12) . .
O61 C63 C62 118.7(12) . .
O62 C63 C62 117.6(10) . .
C63 O62 Co2 114.6(7) . .
C63 O62 Ca2 140.5(7) . .
Co2 O62 Ca2 103.5(3) . .
N61 C64 C65 111.9(9) . .
O64 C65 O63 123.7(12) . .
O64 C65 C64 119.1(11) . .
O63 C65 C64 117.2(11) . .
C65 O63 Co2 113.4(8) . .
C65 O64 Ca2 158.4(9) . 5
N71 C71 C27 117.0(8) . .
C72 N71 C74 111.3(8) . .
C72 N71 C71 113.3(8) . .
C74 N71 C71 112.9(8) . .
C72 N71 Co1 104.7(6) . .
C74 N71 Co1 102.9(6) . .
C71 N71 Co1 110.9(6) . .
N71 C72 C73 110.6(9) . .
O72 C73 O71 122.2(10) . .
O72 C73 C72 119.2(10) . .
O71 C73 C72 118.5(10) . .
C73 O71 Co1 114.2(7) . .
C73 O71 Ca1 141.5(7) . .
Co1 O71 Ca1 103.4(3) . .
N71 C74 C75 111.8(9) . .
O74 C75 O73 123.3(10) . .
O74 C75 C74 118.9(10) . .
O73 C75 C74 117.7(10) . .
C75 O73 Co1 114.4(7) . .
C75 O74 Ca1 135.0(7) . 2_655
N81 C81 C37 115.4(8) . .
C82 N81 C84 112.0(8) . .
C82 N81 C81 113.8(8) . .
C84 N81 C81 113.4(8) . .
C82 N81 Co2 101.3(6) . .
C84 N81 Co2 104.2(6) . .
C81 N81 Co2 111.1(6) . .
N81 C82 C83 112.6(9) . .
O82 C83 O81 124.2(12) . .
O82 C83 C82 119.1(11) . .
O81 C83 C82 116.7(11) . .
C83 O81 Co2 112.7(7) . .
N81 C84 C85 109.2(9) . .
O83 C85 O84 122.6(11) . .
O83 C85 C84 120.3(10) . .
O84 C85 C84 117.0(12) . .
C85 O83 Co2 113.1(7) . .
C85 O83 Ca2 142.2(7) . .
Co2 O83 Ca2 104.6(3) . .
C126 C124 O124 109.3 . .
C126 C124 C125 123.3 . .
O124 C124 C125 92.2 . .

loop_
_geom_bond_atom_site_label_1
_geom_bond_atom_site_label_2
_geom_bond_distance
_geom_bond_site_symmetry_2
Co1 O52 2.067(7) .
Co1 O54 2.067(7) .
Co1 O71 2.077(7) .
Co1 O73 2.079(7) .
Co1 N51 2.180(8) .
Co1 N71 2.191(8) .
Co1 Ca1 3.579(3) .
Co2 O63 2.072(8) .
Co2 O83 2.074(8) .
Co2 O62 2.079(7) .
Co2 O81 2.080(8) .
Co2 N61 2.166(9) .
Co2 N81 2.192(8) .
Co2 Ca2 3.575(3) .
Ca1 O91 2.335(12) .
Ca1 O93 2.354(11) .
Ca1 O90 2.380(9) .
Ca1 O74 2.418(8) 2_655
Ca1 O92 2.434(11) .
Ca1 O54 2.435(8) .
Ca1 O71 2.473(7) .
Ca2 O64 2.266(9) 5
Ca2 O103 2.357(10) .
Ca2 O102 2.392(9) .
Ca2 O101 2.428(10) .
Ca2 O100 2.433(10) .
Ca2 O83 2.435(8) .
Ca2 O62 2.464(8) .
C1 C2 1.518(14) .
C2 C15 1.502(14) .
C2 C3 1.539(14) .
C3 C4 1.370(14) .
C3 C8 1.379(14) .
C4 C5 1.394(14) .
C5 C6 1.410(14) .
C5 C12 1.513(14) 2
C6 C7 1.372(15) .
C6 O12 1.386(12) 2
C7 C8 1.368(14) .
C7 C51 1.516(14) .
C8 O1 1.394(12) .
O1 C9 1.425(12) .
C9 O2 1.403(13) .
O2 C16 1.395(12) .
C11 C12 1.505(15) .
C12 C13 1.513(14) .
C12 C5 1.513(14) 2
C13 C18 1.365(14) .
C13 C14 1.403(14) .
C14 C15 1.375(14) .
C15 C16 1.377(15) .
C16 C17 1.421(15) .
C17 C18 1.366(14) .
C17 C61 1.526(14) .
C18 O11 1.400(12) .
O11 C19 1.419(12) .
C19 O12 1.409(13) .
O12 C6 1.386(12) 2
C21 C22 1.516(15) .
C22 C35 1.519(14) .
C22 C23 1.526(14) .
C23 C24 1.396(13) .
C23 C28 1.404(14) .
C24 C25 1.391(14) .
C25 C26 1.373(14) .
C25 C32 1.526(14) 2
C26 C27 1.387(14) .
C26 O32 1.403(12) 2
C27 C28 1.373(14) .
C27 C71 1.515(14) .
C28 O21 1.415(12) .
O21 C29 1.424(12) .
C29 O22 1.377(12) .
O22 C36 1.393(12) .
C31 C32 1.499(14) .
C32 C33 1.508(13) .
C32 C25 1.526(14) 2
C33 C34 1.383(14) .
C33 C38 1.394(14) .
C34 C35 1.398(14) .
C35 C36 1.384(14) .
C36 C37 1.382(14) .
C37 C38 1.417(14) .
C37 C81 1.513(13) .
C38 O31 1.382(12) .
O31 C39 1.410(12) .
C39 O32 1.429(12) .
O32 C26 1.403(12) 2
C51 N51 1.467(12) .
N51 C54 1.460(13) .
N51 C52 1.463(13) .
C52 C53 1.51(2) .
C53 O51 1.237(14) .
C53 O52 1.271(14) .
C54 C55 1.52(2) .
C55 O53 1.242(14) .
C55 O54 1.258(14) .
C61 N61 1.476(13) .
N61 C62 1.459(13) .
N61 C64 1.472(13) .
C62 C63 1.51(2) .
C63 O61 1.216(14) .
C63 O62 1.280(14) .
C64 C65 1.51(2) .
C65 O64 1.248(13) .
C65 O63 1.251(13) .
O64 Ca2 2.266(9) 5
C71 N71 1.483(12) .
N71 C72 1.448(13) .
N71 C74 1.463(13) .
C72 C73 1.49(2) .
C73 O72 1.260(13) .
C73 O71 1.270(13) .
C74 C75 1.502(15) .
C75 O74 1.252(13) .
C75 O73 1.259(12) .
O74 Ca1 2.418(8) 2_655
C81 N81 1.478(12) .
N81 C82 1.466(12) .
N81 C84 1.471(12) .
C82 C83 1.50(2) .
C83 O82 1.213(14) .
C83 O81 1.294(13) .
C84 C85 1.49(2) .
C85 O83 1.257(14) .
C85 O84 1.259(14) .
O124 C124 1.45 .
C124 C126 1.37 .
C124 C125 1.50 .
